data_4339459
loop_
_publ_author_name
'Matsuo, Tsukasa'
'Kawaguchi, Hiroyuki'

_publ_section_title
;
 Anisole-diphenoxide ligands and their zirconium dichloride and dialkyl
 complexes.
;
_journal_issue 20
_journal_name_full 'Inorganic chemistry'
_journal_page_first 8426
_journal_page_last 8434
_journal_paper_doi 10.1021/ic7011167
_journal_volume 46
_journal_year 2007
_chemical_formula_moiety 'C32 H42 O3 '
_chemical_formula_sum 'C32 H42 O3'
_chemical_formula_weight 474.68
_space_group_IT_number 11
_symmetry_cell_setting monoclinic
_symmetry_Int_Tables_number 11
_symmetry_space_group_name_Hall '-P 2yb'
_symmetry_space_group_name_H-M 'P 1 21/m 1'
_cell_angle_alpha 90.0000
_cell_angle_beta 113.752(9)
_cell_angle_gamma 90.0000
_cell_formula_units_Z 2
_cell_length_a 5.973(4)
_cell_length_b 25.500(15)
_cell_length_c 9.858(7)
_cell_measurement_reflns_used 4455
_cell_measurement_temperature 173.1
_cell_measurement_theta_max 27.5
_cell_measurement_theta_min 3.5
_cell_volume 1374.3(16)
_computing_cell_refinement CrystalClear
_computing_data_collection CrystalClear
_computing_data_reduction CrystalStructure
_computing_publication_material 'CrystalStructure 3.8'
_computing_structure_refinement CRYSTALS
_computing_structure_solution SIR92
_diffrn_detector_area_resol_mean 7.31
_diffrn_measured_fraction_theta_full 0.970
_diffrn_measured_fraction_theta_max 0.972
_diffrn_measurement_device_type 'Rigaku Mercury'
_diffrn_measurement_method \w
_diffrn_radiation_type 'Mo K\a'
_diffrn_radiation_wavelength 0.71070
_diffrn_reflns_limit_h_max 7
_diffrn_reflns_limit_h_min 0
_diffrn_reflns_limit_k_max 33
_diffrn_reflns_limit_k_min 0
_diffrn_reflns_limit_l_max 11
_diffrn_reflns_limit_l_min -12
_diffrn_reflns_number 3135
_diffrn_reflns_theta_full 27.50
_diffrn_reflns_theta_max 27.48
_exptl_absorpt_coefficient_mu 0.071
_exptl_absorpt_correction_type none
_exptl_crystal_colour colorless
_exptl_crystal_density_diffrn 1.147
_exptl_crystal_density_method 'not measured'
_exptl_crystal_description prism
_exptl_crystal_F_000 516.00
_exptl_crystal_size_max 0.30
_exptl_crystal_size_mid 0.20
_exptl_crystal_size_min 0.20
_refine_diff_density_max 0.28
_refine_diff_density_min -0.31
_refine_ls_extinction_method none
_refine_ls_goodness_of_fit_ref 0.966
_refine_ls_hydrogen_treatment refall
_refine_ls_number_parameters 252
_refine_ls_number_reflns 3135
_refine_ls_R_factor_gt 0.0543
_refine_ls_shift/su_max 0.0000
_refine_ls_structure_factor_coef Fsqd
_refine_ls_weighting_details 'w = 1/[0.0010Fo^2^ + 3.0000\s(Fo^2^) + 0.5000]/(4Fo^2^)'
_refine_ls_weighting_scheme calc
_refine_ls_wR_factor_ref 0.1140
_reflns_number_gt 2728
_reflns_number_total 3135
_reflns_threshold_expression F^2^>2.0\s(F^2^)
_cod_data_source_file ic7011167-file001.cif
_cod_data_source_block '__H2[MeO2O]'
_cod_original_cell_volume 1374.2(16)
_cod_original_formula_sum 'C32 H42 O3 '
_cod_database_code 4339459

loop_
_symmetry_equiv_pos_site_id
_symmetry_equiv_pos_as_xyz
1 +X,+Y,+Z
2 -X,1/2+Y,-Z
3 -X,-Y,-Z
4 +X,1/2-Y,+Z

loop_
_atom_site_label
_atom_site_type_symbol
_atom_site_fract_x
_atom_site_fract_y
_atom_site_fract_z
_atom_site_U_iso_or_equiv
_atom_site_adp_type
_atom_site_occupancy
_atom_site_symmetry_multiplicity
_atom_site_calc_flag
_atom_site_refinement_flags
O(1) O 0.16715(17) 0.17043(4) 0.82206(10) 0.0294(2) Uani 1.00 1 d .
O(2) O -0.0022(2) 0.2500 0.99007(13) 0.0251(3) Uani 1.00 2 d S
C(1) C 0.3294(2) 0.13213(5) 0.90346(13) 0.0221(3) Uani 1.00 1 d .
C(2) C 0.4651(2) 0.10532(5) 0.83638(14) 0.0242(3) Uani 1.00 1 d .
C(3) C 0.6379(2) 0.06933(5) 0.92465(15) 0.0279(3) Uani 1.00 1 d .
C(4) C 0.6770(2) 0.05818(5) 1.07089(15) 0.0276(3) Uani 1.00 1 d .
C(5) C 0.5299(2) 0.08333(5) 1.12883(15) 0.0267(3) Uani 1.00 1 d .
C(6) C 0.3558(2) 0.12038(5) 1.04753(13) 0.0228(3) Uani 1.00 1 d .
C(7) C 0.2082(2) 0.14959(5) 1.11760(15) 0.0252(3) Uani 1.00 1 d .
C(8) C 0.2144(3) 0.2500 1.12025(18) 0.0207(4) Uani 1.00 2 d S
C(9) C 0.3225(2) 0.20224(5) 1.18079(13) 0.0222(3) Uani 1.00 1 d .
C(10) C 0.5483(2) 0.20340(5) 1.30094(14) 0.0251(3) Uani 1.00 1 d .
C(11) C 0.6650(3) 0.2500 1.3626(2) 0.0267(4) Uani 1.00 2 d S
C(12) C 0.4260(2) 0.11548(5) 0.67430(15) 0.0300(3) Uani 1.00 1 d .
C(13) C 0.4959(3) 0.17241(6) 0.65716(18) 0.0376(4) Uani 1.00 1 d .
C(14) C 0.1579(2) 0.10487(7) 0.56932(16) 0.0366(4) Uani 1.00 1 d .
C(15) C 0.5859(3) 0.07893(8) 0.6265(2) 0.0482(5) Uani 1.00 1 d .
C(16) C 0.8715(3) 0.01955(6) 1.16101(19) 0.0380(4) Uani 1.00 1 d .
C(17) C 0.9116(4) 0.2500 1.4907(2) 0.0426(6) Uani 1.00 2 d S
C(18) C -0.2217(3) 0.2500 1.0194(2) 0.0357(6) Uani 1.00 2 d S
H(1) H 0.741(2) 0.0510(5) 0.8833(14) 0.035(3) Uiso 1.00 1 c .
H(2) H 0.547(2) 0.0754(5) 1.2304(16) 0.033(3) Uiso 1.00 1 c .
H(3) H 0.205(2) 0.1285(5) 1.2007(16) 0.033(3) Uiso 1.00 1 c .
H(4) H 0.033(2) 0.1537(5) 1.0446(16) 0.029(3) Uiso 1.00 1 c .
H(5) H 0.629(2) 0.1696(5) 1.3432(14) 0.026(3) Uiso 1.00 1 c .
H(6) H 0.466(3) 0.1786(7) 0.550(2) 0.059(5) Uiso 1.00 1 c .
H(7) H 0.679(3) 0.1786(6) 0.7229(19) 0.054(4) Uiso 1.00 1 c .
H(8) H 0.397(2) 0.1977(6) 0.6899(17) 0.043(4) Uiso 1.00 1 c .
H(9) H 0.131(2) 0.1107(6) 0.4614(18) 0.050(4) Uiso 1.00 1 c .
H(10) H 0.113(2) 0.0668(7) 0.5749(17) 0.047(4) Uiso 1.00 1 c .
H(11) H 0.040(2) 0.1271(6) 0.5913(16) 0.042(4) Uiso 1.00 1 c .
H(12) H 0.554(3) 0.0874(6) 0.521(2) 0.058(5) Uiso 1.00 1 c .
H(13) H 0.541(3) 0.0400(8) 0.6305(18) 0.062(5) Uiso 1.00 1 c .
H(14) H 0.768(3) 0.0838(6) 0.6881(19) 0.052(4) Uiso 1.00 1 c .
H(15) H 0.836(3) -0.0158(7) 1.1237(17) 0.051(4) Uiso 1.00 1 c .
H(16) H 1.034(3) 0.0292(7) 1.163(2) 0.066(5) Uiso 1.00 1 c .
H(17) H 0.886(3) 0.0163(7) 1.265(2) 0.072(6) Uiso 1.00 1 c .
H(18) H 1.038(6) 0.2500 1.459(3) 0.093(11) Uiso 1.00 2 c S
H(19) H 0.944(4) 0.2806(8) 1.556(2) 0.093(7) Uiso 1.00 1 c .
H(20) H -0.354(4) 0.2500 0.926(2) 0.053(7) Uiso 1.00 2 c S
H(21) H -0.222(3) 0.2822(6) 1.0818(19) 0.056(5) Uiso 1.00 1 c .
H(22) H 0.108(3) 0.1877(8) 0.879(2) 0.068(6) Uiso 1.00 1 c .

loop_
_atom_site_aniso_label
_atom_site_aniso_U_11
_atom_site_aniso_U_22
_atom_site_aniso_U_33
_atom_site_aniso_U_12
_atom_site_aniso_U_13
_atom_site_aniso_U_23
O(1) 0.0309(5) 0.0314(5) 0.0258(5) 0.0101(4) 0.0115(4) 0.0039(4)
O(2) 0.0204(6) 0.0336(7) 0.0209(6) 0.0000 0.0077(5) 0.0000
C(1) 0.0207(6) 0.0193(5) 0.0247(6) -0.0005(4) 0.0076(5) 0.0006(4)
C(2) 0.0235(6) 0.0241(6) 0.0269(6) -0.0025(5) 0.0121(5) -0.0010(5)
C(3) 0.0253(7) 0.0248(6) 0.0353(7) 0.0008(5) 0.0140(6) -0.0026(5)
C(4) 0.0268(7) 0.0190(6) 0.0323(7) -0.0001(5) 0.0072(5) 0.0001(5)
C(5) 0.0341(7) 0.0197(6) 0.0237(6) -0.0029(5) 0.0090(5) 0.0000(5)
C(6) 0.0257(6) 0.0185(5) 0.0244(6) -0.0046(4) 0.0103(5) -0.0027(4)
C(7) 0.0298(7) 0.0227(6) 0.0257(6) -0.0038(5) 0.0138(6) -0.0013(5)
C(8) 0.0211(9) 0.0254(8) 0.0173(8) 0.0000 0.0097(7) 0.0000
C(9) 0.0274(6) 0.0223(6) 0.0205(6) -0.0014(5) 0.0134(5) -0.0008(4)
C(10) 0.0309(7) 0.0216(6) 0.0225(6) 0.0021(5) 0.0103(5) 0.0022(5)
C(11) 0.0278(10) 0.0265(9) 0.0236(9) 0.0000 0.0080(7) 0.0000
C(12) 0.0302(7) 0.0360(7) 0.0279(7) 0.0015(5) 0.0160(5) 0.0009(5)
C(13) 0.0348(9) 0.0444(9) 0.0368(8) -0.0026(7) 0.0177(7) 0.0101(6)
C(14) 0.0396(9) 0.0445(9) 0.0259(7) -0.0048(7) 0.0134(6) -0.0039(6)
C(15) 0.0556(12) 0.0592(11) 0.0421(9) 0.0139(8) 0.0326(9) 0.0024(8)
C(16) 0.0364(9) 0.0268(7) 0.0428(9) 0.0069(6) 0.0075(7) 0.0046(6)
C(17) 0.0392(13) 0.0337(12) 0.0371(12) 0.0000 -0.0032(10) 0.0000
C(18) 0.0236(11) 0.0468(13) 0.0394(12) 0.0000 0.0155(10) 0.0000

loop_
_atom_type_symbol
_atom_type_description
_atom_type_scat_dispersion_real
_atom_type_scat_dispersion_imag
_atom_type_scat_source
C C 0.003 0.002
;
International Tables for Crystallography
(1992, Vol. C, Tables 4.2.6.8 and 6.1.1.4)
;
H H 0.000 0.000
;
International Tables for Crystallography
(1992, Vol. C, Table 6.1.1.4)
;
O O 0.011 0.006
;
International Tables for Crystallography
(1992, Vol. C, Tables 4.2.6.8 and 6.1.1.4)
;

loop_
_geom_angle_atom_site_label_1
_geom_angle_atom_site_label_2
_geom_angle_atom_site_label_3
_geom_angle
_geom_angle_publ_flag
_geom_angle_site_symmetry_1
_geom_angle_site_symmetry_3
C(8) O(2) C(18) 112.96(15) yes . .
O(1) C(1) C(2) 118.08(11) yes . .
O(1) C(1) C(6) 120.51(12) yes . .
C(2) C(1) C(6) 121.41(11) yes . .
C(1) C(2) C(3) 116.56(12) yes . .
C(1) C(2) C(12) 121.90(10) yes . .
C(3) C(2) C(12) 121.54(13) yes . .
C(2) C(3) C(4) 123.62(14) yes . .
C(3) C(4) C(5) 117.57(11) yes . .
C(3) C(4) C(16) 120.71(14) yes . .
C(5) C(4) C(16) 121.72(14) yes . .
C(4) C(5) C(6) 121.83(13) yes . .
C(1) C(6) C(5) 118.84(13) yes . .
C(1) C(6) C(7) 120.62(10) yes . .
C(5) C(6) C(7) 120.45(12) yes . .
C(6) C(7) C(9) 111.89(12) yes . .
O(2) C(8) C(9) 119.14(6) yes . .
O(2) C(8) C(9) 119.14(6) yes . 4_555
C(9) C(8) C(9) 121.64(11) yes . 4_555
C(7) C(9) C(8) 122.78(9) yes . .
C(7) C(9) C(10) 119.24(10) yes . .
C(8) C(9) C(10) 117.94(11) yes . .
C(9) C(10) C(11) 122.32(11) yes . .
C(10) C(11) C(10) 117.79(12) yes . 4_555
C(10) C(11) C(17) 121.10(7) yes . .
C(10) C(11) C(17) 121.10(7) yes 4_555 .
C(2) C(12) C(13) 109.76(11) yes . .
C(2) C(12) C(14) 110.44(13) yes . .
C(2) C(12) C(15) 111.26(11) yes . .
C(13) C(12) C(14) 110.28(11) yes . .
C(13) C(12) C(15) 107.98(15) yes . .
C(14) C(12) C(15) 107.06(12) yes . .
C(1) O(1) H(22) 110.3(11) no . .
C(2) C(3) H(1) 119.0(7) no . .
C(4) C(3) H(1) 117.4(7) no . .
C(4) C(5) H(2) 120.1(8) no . .
C(6) C(5) H(2) 118.0(9) no . .
C(6) C(7) H(3) 108.6(9) no . .
C(6) C(7) H(4) 110.6(10) no . .
C(9) C(7) H(3) 107.3(8) no . .
C(9) C(7) H(4) 111.5(7) no . .
H(3) C(7) H(4) 106.8(12) no . .
C(9) C(10) H(5) 118.5(6) no . .
C(11) C(10) H(5) 119.1(6) no . .
C(12) C(13) H(6) 108.7(10) no . .
C(12) C(13) H(7) 109.9(9) no . .
C(12) C(13) H(8) 110.4(10) no . .
H(6) C(13) H(7) 109.3(16) no . .
H(6) C(13) H(8) 110.6(14) no . .
H(7) C(13) H(8) 107.9(13) no . .
C(12) C(14) H(9) 111.1(9) no . .
C(12) C(14) H(10) 111.0(7) no . .
C(12) C(14) H(11) 113.0(7) no . .
H(9) C(14) H(10) 105.2(13) no . .
H(9) C(14) H(11) 108.3(12) no . .
H(10) C(14) H(11) 107.9(14) no . .
C(12) C(15) H(12) 107.8(10) no . .
C(12) C(15) H(13) 111.7(12) no . .
C(12) C(15) H(14) 113.0(11) no . .
H(12) C(15) H(13) 107.7(14) no . .
H(12) C(15) H(14) 107.6(16) no . .
H(13) C(15) H(14) 108.8(13) no . .
C(4) C(16) H(15) 112.8(8) no . .
C(4) C(16) H(16) 111.4(10) no . .
C(4) C(16) H(17) 112.9(11) no . .
H(15) C(16) H(16) 107.6(16) no . .
H(15) C(16) H(17) 103.3(16) no . .
H(16) C(16) H(17) 108.4(15) no . .
C(11) C(17) H(18) 111.7(18) no . .
C(11) C(17) H(19) 114.8(11) no . .
C(11) C(17) H(19) 114.8(11) no . 4_555
H(18) C(17) H(19) 104.3(18) no . .
H(18) C(17) H(19) 104.3(18) no . 4_555
H(19) C(17) H(19) 105.8(18) no . 4_555
O(2) C(18) H(20) 106(2) no . .
O(2) C(18) H(21) 109.8(11) no . .
O(2) C(18) H(21) 109.8(11) no . 4_555
H(20) C(18) H(21) 112.5(13) no . .
H(20) C(18) H(21) 112.5(13) no . 4_555
H(21) C(18) H(21) 106.2(15) no . 4_555

loop_
_geom_bond_atom_site_label_1
_geom_bond_atom_site_label_2
_geom_bond_distance
_geom_bond_publ_flag
_geom_bond_site_symmetry_2
O(1) C(1) 1.3821(14) yes .
O(2) C(8) 1.4080(17) yes .
O(2) C(18) 1.452(3) yes .
C(1) C(2) 1.412(2) yes .
C(1) C(6) 1.3968(18) yes .
C(2) C(3) 1.3933(16) yes .
C(2) C(12) 1.541(2) yes .
C(3) C(4) 1.394(2) yes .
C(4) C(5) 1.383(2) yes .
C(4) C(16) 1.5091(19) yes .
C(5) C(6) 1.3946(16) yes .
C(6) C(7) 1.517(2) yes .
C(7) C(9) 1.5211(17) yes .
C(8) C(9) 1.3949(14) yes .
C(8) C(9) 1.3949(14) yes 4_555
C(9) C(10) 1.3914(15) yes .
C(10) C(11) 1.3878(14) yes .
C(11) C(17) 1.505(2) yes .
C(12) C(13) 1.539(2) yes .
C(12) C(14) 1.5408(18) yes .
C(12) C(15) 1.538(2) yes .
O(1) H(22) 0.89(2) no .
C(3) H(1) 0.981(17) no .
C(5) H(2) 0.987(17) no .
C(7) H(3) 0.987(16) no .
C(7) H(4) 1.007(13) no .
C(10) H(5) 0.993(13) no .
C(13) H(6) 1.01(2) no .
C(13) H(7) 1.035(17) no .
C(13) H(8) 1.010(19) no .
C(14) H(9) 1.020(18) no .
C(14) H(10) 1.015(18) no .
C(14) H(11) 0.995(18) no .
C(15) H(12) 1.00(2) no .
C(15) H(13) 1.03(2) no .
C(15) H(14) 1.019(18) no .
C(16) H(15) 0.964(17) no .
C(16) H(16) 0.99(2) no .
C(16) H(17) 0.99(2) no .
C(17) H(18) 0.93(4) no .
C(17) H(19) 0.98(2) no .
C(17) H(19) 0.98(2) no 4_555
C(18) H(20) 0.94(2) no .
C(18) H(21) 1.025(18) no .
C(18) H(21) 1.025(18) no 4_555

loop_
_geom_contact_atom_site_label_1
_geom_contact_atom_site_label_2
_geom_contact_distance
_geom_contact_site_symmetry_2
C(4) C(4) 3.5844(17) 3_657
O(1) H(7) 2.683(19) 1_455
O(1) H(14) 3.125(17) 1_455
O(1) H(19) 2.72(2) 4_454
O(1) H(20) 3.31(2) 1_655
O(2) H(7) 3.137(16) 1_455
O(2) H(7) 3.137(16) 4_455
C(1) H(14) 3.395(17) 1_455
C(1) H(15) 3.104(18) 3_657
C(1) H(20) 3.509(15) 1_655
C(1) H(21) 3.355(15) 4_655
C(2) H(4) 3.412(14) 1_655
C(2) H(15) 3.029(19) 3_657
C(3) H(4) 3.058(14) 1_655
C(3) H(15) 3.004(18) 3_657
C(3) H(16) 3.51(2) 3_757
C(4) H(3) 3.398(14) 1_655
C(4) H(4) 3.312(16) 1_655
C(4) H(15) 3.084(15) 3_657
C(5) H(15) 3.092(15) 3_657
C(5) H(16) 3.41(2) 1_455
C(6) H(15) 3.117(17) 3_657
C(6) H(16) 3.49(2) 1_455
C(6) H(21) 3.459(17) 4_655
C(7) H(16) 3.33(2) 1_455
C(9) H(6) 3.44(2) 1_556
C(9) H(21) 3.26(2) 4_655
C(10) H(6) 2.77(2) 1_556
C(10) H(21) 3.01(2) 4_655
C(11) H(6) 3.15(2) 1_556
C(11) H(6) 3.15(2) 4_556
C(11) H(21) 3.21(2) 1_655
C(11) H(21) 3.21(2) 4_655
C(13) H(5) 3.491(16) 1_554
C(13) H(18) 3.30(2) 1_454
C(13) H(19) 3.26(2) 4_454
C(13) H(19) 3.43(2) 4_554
C(13) H(20) 3.14(2) 1_655
C(13) H(22) 3.442(18) 1_655
C(14) H(5) 3.466(12) 1_454
C(14) H(12) 3.470(19) 1_455
C(14) H(14) 3.04(2) 1_455
C(14) H(17) 3.582(19) 1_454
C(14) H(17) 3.56(2) 3_657
C(14) H(19) 3.17(2) 4_454
C(15) H(10) 3.399(19) 1_655
C(15) H(11) 3.121(18) 1_655
C(16) H(1) 3.100(16) 3_757
C(16) H(3) 3.348(15) 1_655
C(16) H(9) 3.589(16) 1_656
C(16) H(10) 3.382(18) 3_657
C(16) H(14) 3.347(17) 3_757
C(17) H(6) 3.47(2) 1_556
C(17) H(6) 3.47(2) 4_556
C(17) H(8) 3.076(14) 1_656
C(17) H(8) 3.076(14) 4_656
C(17) H(11) 3.282(16) 1_656
C(17) H(11) 3.282(16) 4_656
C(18) H(7) 3.289(18) 1_455
C(18) H(7) 3.289(18) 4_455
C(18) H(8) 3.399(14) 1_455
C(18) H(8) 3.399(14) 4_455
H(1) C(16) 3.100(16) 3_757
H(1) H(4) 3.195(19) 1_655
H(1) H(15) 3.53(2) 3_657
H(1) H(15) 2.71(2) 3_757
H(1) H(16) 2.59(2) 3_757
H(1) H(17) 3.56(2) 3_757
H(2) H(9) 3.431(19) 1_656
H(2) H(12) 2.86(2) 1_556
H(2) H(13) 3.37(2) 3_657
H(2) H(16) 3.09(2) 1_455
H(3) C(4) 3.398(14) 1_455
H(3) C(16) 3.348(15) 1_455
H(3) H(6) 3.41(2) 1_556
H(3) H(9) 2.81(2) 1_556
H(3) H(12) 3.18(2) 1_556
H(3) H(16) 2.70(2) 1_455
H(4) C(2) 3.412(14) 1_455
H(4) C(3) 3.058(14) 1_455
H(4) C(4) 3.312(16) 1_455
H(4) H(1) 3.195(19) 1_455
H(4) H(7) 3.09(2) 1_455
H(4) H(16) 3.38(2) 1_455
H(5) C(13) 3.491(16) 1_556
H(5) C(14) 3.466(12) 1_656
H(5) H(6) 2.60(2) 1_556
H(5) H(9) 3.13(2) 1_656
H(5) H(11) 2.889(17) 1_656
H(5) H(12) 2.88(2) 1_556
H(5) H(21) 3.29(2) 4_655
H(6) C(9) 3.44(2) 1_554
H(6) C(10) 2.77(2) 1_554
H(6) C(11) 3.15(2) 1_554
H(6) C(17) 3.47(2) 1_554
H(6) H(3) 3.41(2) 1_554
H(6) H(5) 2.60(2) 1_554
H(6) H(11) 3.54(2) 1_655
H(6) H(18) 2.97(3) 1_454
H(6) H(19) 3.30(3) 4_454
H(6) H(19) 3.02(3) 4_554
H(7) O(1) 2.683(19) 1_655
H(7) O(2) 3.137(16) 1_655
H(7) C(18) 3.289(18) 1_655
H(7) H(4) 3.09(2) 1_655
H(7) H(11) 3.21(2) 1_655
H(7) H(19) 2.90(3) 4_554
H(7) H(20) 2.77(3) 1_655
H(7) H(21) 3.49(2) 4_655
H(7) H(22) 2.41(2) 1_655
H(8) C(17) 3.076(14) 1_454
H(8) C(18) 3.399(14) 1_655
H(8) H(18) 2.76(2) 1_454
H(8) H(19) 3.26(2) 1_454
H(8) H(19) 2.55(2) 4_454
H(8) H(20) 2.57(2) 1_655
H(9) C(16) 3.589(16) 1_454
H(9) H(2) 3.431(19) 1_454
H(9) H(3) 2.81(2) 1_554
H(9) H(5) 3.13(2) 1_454
H(9) H(16) 3.45(2) 1_454
H(9) H(17) 3.07(2) 1_454
H(9) H(18) 3.593(17) 1_454
H(9) H(19) 3.26(2) 4_454
H(10) C(15) 3.399(19) 1_455
H(10) C(16) 3.382(18) 3_657
H(10) H(12) 3.20(2) 1_455
H(10) H(14) 2.74(3) 1_455
H(10) H(15) 3.14(2) 3_657
H(10) H(17) 3.08(2) 1_454
H(10) H(17) 2.64(2) 3_657
H(11) C(15) 3.121(18) 1_455
H(11) C(17) 3.282(16) 1_454
H(11) H(5) 2.889(17) 1_454
H(11) H(6) 3.54(2) 1_455
H(11) H(7) 3.21(2) 1_455
H(11) H(12) 2.88(2) 1_455
H(11) H(14) 2.45(2) 1_455
H(11) H(18) 3.39(2) 1_454
H(11) H(19) 2.41(2) 4_454
H(12) C(14) 3.470(19) 1_655
H(12) H(2) 2.86(2) 1_554
H(12) H(3) 3.18(2) 1_554
H(12) H(5) 2.88(2) 1_554
H(12) H(10) 3.20(2) 1_655
H(12) H(11) 2.88(2) 1_655
H(12) H(13) 3.52(2) 3_656
H(13) H(2) 3.37(2) 3_657
H(13) H(12) 3.52(2) 3_656
H(13) H(13) 3.16(2) 3_656
H(13) H(15) 3.58(2) 3_757
H(13) H(16) 3.09(2) 3_757
H(13) H(17) 3.43(3) 3_657
H(13) H(17) 3.46(2) 3_757
H(14) O(1) 3.125(17) 1_655
H(14) C(1) 3.395(17) 1_655
H(14) C(14) 3.04(2) 1_655
H(14) C(16) 3.347(17) 3_757
H(14) H(10) 2.74(3) 1_655
H(14) H(11) 2.45(2) 1_655
H(14) H(15) 2.91(2) 3_757
H(14) H(16) 3.23(2) 3_757
H(14) H(17) 3.19(2) 3_757
H(14) H(22) 3.41(2) 1_655
H(15) C(1) 3.104(18) 3_657
H(15) C(2) 3.029(19) 3_657
H(15) C(3) 3.004(18) 3_657
H(15) C(4) 3.084(15) 3_657
H(15) C(5) 3.092(15) 3_657
H(15) C(6) 3.117(17) 3_657
H(15) H(1) 3.53(2) 3_657
H(15) H(1) 2.71(2) 3_757
H(15) H(10) 3.14(2) 3_657
H(15) H(13) 3.58(2) 3_757
H(15) H(14) 2.91(2) 3_757
H(15) H(16) 3.24(3) 3_757
H(16) C(3) 3.51(2) 3_757
H(16) C(5) 3.41(2) 1_655
H(16) C(6) 3.49(2) 1_655
H(16) C(7) 3.33(2) 1_655
H(16) H(1) 2.59(2) 3_757
H(16) H(2) 3.09(2) 1_655
H(16) H(3) 2.70(2) 1_655
H(16) H(4) 3.38(2) 1_655
H(16) H(9) 3.45(2) 1_656
H(16) H(13) 3.09(2) 3_757
H(16) H(14) 3.23(2) 3_757
H(16) H(15) 3.24(3) 3_757
H(16) H(16) 3.42(2) 3_757
H(17) C(14) 3.582(19) 1_656
H(17) C(14) 3.56(2) 3_657
H(17) H(1) 3.56(2) 3_757
H(17) H(9) 3.07(2) 1_656
H(17) H(10) 3.08(2) 1_656
H(17) H(10) 2.64(2) 3_657
H(17) H(13) 3.43(3) 3_657
H(17) H(13) 3.46(2) 3_757
H(17) H(14) 3.19(2) 3_757
H(18) C(13) 3.30(2) 1_656
H(18) C(13) 3.30(2) 4_656
H(18) H(6) 2.97(3) 1_656
H(18) H(6) 2.97(3) 4_656
H(18) H(8) 2.76(2) 1_656
H(18) H(8) 2.76(2) 4_656
H(18) H(9) 3.593(17) 1_656
H(18) H(9) 3.593(17) 4_656
H(18) H(11) 3.39(2) 1_656
H(18) H(11) 3.39(2) 4_656
H(18) H(21) 3.50(3) 1_655
H(18) H(21) 3.50(3) 4_655
H(19) O(1) 2.72(2) 4_656
H(19) C(13) 3.43(2) 4_556
H(19) C(13) 3.26(2) 4_656
H(19) C(14) 3.17(2) 4_656
H(19) H(6) 3.02(3) 4_556
H(19) H(6) 3.30(3) 4_656
H(19) H(7) 2.90(3) 4_556
H(19) H(8) 3.26(2) 1_656
H(19) H(8) 2.55(2) 4_656
H(19) H(9) 3.26(2) 4_656
H(19) H(11) 2.41(2) 4_656
H(19) H(22) 3.04(3) 4_656
H(20) O(1) 3.31(2) 1_455
H(20) O(1) 3.31(2) 4_455
H(20) C(1) 3.509(15) 1_455
H(20) C(1) 3.509(15) 4_455
H(20) C(13) 3.14(2) 1_455
H(20) C(13) 3.14(2) 4_455
H(20) H(7) 2.77(3) 1_455
H(20) H(7) 2.77(3) 4_455
H(20) H(8) 2.57(2) 1_455
H(20) H(8) 2.57(2) 4_455
H(20) H(22) 3.44(3) 1_455
H(20) H(22) 3.44(3) 4_455
H(21) C(1) 3.355(15) 4_455
H(21) C(6) 3.459(17) 4_455
H(21) C(9) 3.26(2) 4_455
H(21) C(10) 3.01(2) 4_455
H(21) C(11) 3.21(2) 1_455
H(21) H(5) 3.29(2) 4_455
H(21) H(7) 3.49(2) 4_455
H(21) H(18) 3.50(3) 1_455
H(22) C(13) 3.442(18) 1_455
H(22) H(7) 2.41(2) 1_455
H(22) H(14) 3.41(2) 1_455
H(22) H(19) 3.04(3) 4_454
H(22) H(20) 3.44(3) 1_655
O(1) O(2) 3.0385(15) .
O(2) H(22) 2.18(2) .

loop_
_geom_torsion_atom_site_label_1
_geom_torsion_atom_site_label_2
_geom_torsion_atom_site_label_3
_geom_torsion_atom_site_label_4
_geom_torsion
_geom_torsion_site_symmetry_1
_geom_torsion_site_symmetry_3
_geom_torsion_site_symmetry_4
C(18) O(2) C(8) C(9) 91.73(17) . . .
C(18) O(2) C(8) C(9) -91.73(17) . . 4_555
O(1) C(1) C(2) C(3) 176.08(11) . . .
O(1) C(1) C(2) C(12) -3.51(17) . . .
O(1) C(1) C(6) C(5) -176.87(11) . . .
O(1) C(1) C(6) C(7) -0.32(17) . . .
C(2) C(1) C(6) C(5) 3.51(18) . . .
C(2) C(1) C(6) C(7) -179.94(11) . . .
C(6) C(1) C(2) C(3) -4.30(18) . . .
C(6) C(1) C(2) C(12) 176.11(11) . . .
C(1) C(2) C(3) C(4) 1.51(19) . . .
C(1) C(2) C(12) C(13) 63.88(16) . . .
C(1) C(2) C(12) C(14) -57.92(16) . . .
C(1) C(2) C(12) C(15) -176.66(12) . . .
C(3) C(2) C(12) C(13) -115.69(14) . . .
C(3) C(2) C(12) C(14) 122.51(14) . . .
C(3) C(2) C(12) C(15) 3.76(17) . . .
C(12) C(2) C(3) C(4) -178.90(11) . . .
C(2) C(3) C(4) C(5) 2.00(19) . . .
C(2) C(3) C(4) C(16) -178.65(12) . . .
C(3) C(4) C(5) C(6) -2.90(19) . . .
C(16) C(4) C(5) C(6) 177.76(12) . . .
C(4) C(5) C(6) C(1) 0.24(18) . . .
C(4) C(5) C(6) C(7) -176.32(11) . . .
C(1) C(6) C(7) C(9) -81.76(13) . . .
C(5) C(6) C(7) C(9) 94.73(14) . . .
C(6) C(7) C(9) C(8) 111.50(16) . . .
C(6) C(7) C(9) C(10) -66.25(17) . . .
O(2) C(8) C(9) C(7) -3.9(2) . . .
O(2) C(8) C(9) C(10) 173.92(16) . . .
O(2) C(8) C(9) C(7) 3.9(2) . 4_555 4_555
O(2) C(8) C(9) C(10) -173.92(16) . 4_555 4_555
C(9) C(8) C(9) C(7) -179.69(16) . 4_555 4_555
C(9) C(8) C(9) C(10) 2.5(2) . 4_555 4_555
C(9) C(8) C(9) C(7) 179.69(16) 4_555 . .
C(9) C(8) C(9) C(10) -2.5(2) 4_555 . .
C(7) C(9) C(10) C(11) 178.90(17) . . .
C(8) C(9) C(10) C(11) 1.0(2) . . .
C(9) C(10) C(11) C(10) 0.4(2) . . 4_555
C(9) C(10) C(11) C(17) -178.8(2) . . .
